data_4071468
loop_
_publ_author_name
'Iglesias, Manuel'
'Beetstra, Dirk J.'
'Knight, James C.'
'Ooi, Li-Ling'
'Stasch, Andreas'
'Coles, Simon'
'Male, Louise'
'Hursthouse, Michael B.'
'Cavell, Kingsley J.'
'Dervisi, Athanasia'
'Fallis, Ian A.'

_publ_section_title
;
 Novel Expanded Ring N-Heterocyclic Carbenes: Free Carbenes, Silver
 Complexes, And Structures
;
_journal_issue 13
_journal_name_full Organometallics
_journal_page_first 3279
_journal_paper_doi 10.1021/om800179t
_journal_volume 27
_journal_year 2008
_chemical_formula_moiety 'C27 H30 Ag Br N2'
_chemical_formula_sum 'C27 H30 Ag Br N2'
_chemical_formula_weight 570.31
_space_group_IT_number 14
_symmetry_cell_setting monoclinic
_symmetry_Int_Tables_number 14
_symmetry_space_group_name_Hall '-P 2yn'
_symmetry_space_group_name_H-M 'P 1 21/n 1'
_atom_sites_solution_hydrogens geom
_atom_sites_solution_primary direct
_atom_sites_solution_secondary difmap
_audit_creation_method SHELXL-97
_cell_angle_alpha 90.00
_cell_angle_beta 107.68(3)
_cell_angle_gamma 90.00
_cell_formula_units_Z 4
_cell_length_a 9.902(2)
_cell_length_b 17.068(3)
_cell_length_c 15.940(3)
_cell_measurement_reflns_used 5294
_cell_measurement_temperature 150(2)
_cell_measurement_theta_max 27.48
_cell_measurement_theta_min 2.91
_cell_volume 2566.7(9)
_computing_cell_refinement 'HKL Scalepack (Otwinowski & Minor 1997)'
_computing_data_collection 'Collect (Nonius BV, 1997-2000)'
_computing_data_reduction 'HKL Denzo and Scalepack (Otwinowski & Minor 1997)'
_computing_molecular_graphics 'Ortep-3 for Windows (Farrugia, 1997)'
_computing_publication_material 'WinGX publication routines (Farrugia, 1999)'
_computing_structure_refinement 'SHELXL-97 (Sheldrick, 1997)'
_computing_structure_solution 'SHELXS-86 (Sheldrick, 1986)'
_diffrn_ambient_temperature 150(2)
_diffrn_measured_fraction_theta_full 0.985
_diffrn_measured_fraction_theta_max 0.985
_diffrn_measurement_device_type KappaCCD
_diffrn_measurement_method CCD
_diffrn_radiation_monochromator graphite
_diffrn_radiation_type MoK\a
_diffrn_radiation_wavelength 0.71073
_diffrn_reflns_av_R_equivalents 0.0282
_diffrn_reflns_av_sigmaI/netI 0.0365
_diffrn_reflns_limit_h_max 12
_diffrn_reflns_limit_h_min -12
_diffrn_reflns_limit_k_max 20
_diffrn_reflns_limit_k_min -21
_diffrn_reflns_limit_l_max 20
_diffrn_reflns_limit_l_min -20
_diffrn_reflns_number 10259
_diffrn_reflns_theta_full 27.00
_diffrn_reflns_theta_max 27.00
_diffrn_reflns_theta_min 2.94
_diffrn_source 'fine-focus sealed tube'
_exptl_absorpt_coefficient_mu 2.358
_exptl_absorpt_correction_T_max 0.5902
_exptl_absorpt_correction_T_min 0.3852
_exptl_absorpt_correction_type multi-scan
_exptl_absorpt_process_details 'Sortav (Blessing, 1995)'
_exptl_crystal_colour colourless
_exptl_crystal_density_diffrn 1.476
_exptl_crystal_density_method 'not measured'
_exptl_crystal_description block
_exptl_crystal_F_000 1152
_exptl_crystal_size_max 0.50
_exptl_crystal_size_mid 0.50
_exptl_crystal_size_min 0.25
_refine_diff_density_max 1.370
_refine_diff_density_min -0.827
_refine_diff_density_rms 0.097
_refine_ls_extinction_method none
_refine_ls_goodness_of_fit_ref 1.079
_refine_ls_hydrogen_treatment constr
_refine_ls_matrix_type full
_refine_ls_number_parameters 286
_refine_ls_number_reflns 5524
_refine_ls_number_restraints 0
_refine_ls_restrained_S_all 1.079
_refine_ls_R_factor_all 0.0483
_refine_ls_R_factor_gt 0.0414
_refine_ls_shift/su_max 0.002
_refine_ls_shift/su_mean 0.000
_refine_ls_structure_factor_coef Fsqd
_refine_ls_weighting_details 'calc w=1/[\s^2^(Fo^2^)+(0.0421P)^2^+5.2410P] where P=(Fo^2^+2Fc^2^)/3'
_refine_ls_weighting_scheme calc
_refine_ls_wR_factor_gt 0.1028
_refine_ls_wR_factor_ref 0.1066
_reflns_number_gt 4915
_reflns_number_total 5524
_reflns_threshold_expression >2sigma(I)
_cod_data_source_file om800179t-file001.cif
_cod_data_source_block Ag(Xyl7Xyl)Br
_cod_original_cell_volume 2566.8(9)
_cod_original_sg_symbol_H-M 'P 21/n'
_cod_database_code 4071468

loop_
_symmetry_equiv_pos_as_xyz
'x, y, z'
'-x+1/2, y+1/2, -z+1/2'
'-x, -y, -z'
'x-1/2, -y-1/2, z-1/2'

loop_
_atom_site_label
_atom_site_type_symbol
_atom_site_fract_x
_atom_site_fract_y
_atom_site_fract_z
_atom_site_U_iso_or_equiv
_atom_site_adp_type
_atom_site_occupancy
_atom_site_symmetry_multiplicity
_atom_site_calc_flag
_atom_site_refinement_flags
Ag1 Ag 0.38953(3) 0.027280(15) 0.709351(17) 0.03132(10) Uani 1 1 d .
Br1 Br 0.34626(5) -0.11410(2) 0.70221(3) 0.05245(14) Uani 1 1 d .
N1 N 0.5069(3) 0.18660(17) 0.78052(19) 0.0320(6) Uani 1 1 d .
C1 C 0.4219(4) 0.1502(2) 0.7094(2) 0.0296(7) Uani 1 1 d .
N2 N 0.3541(3) 0.18930(17) 0.63688(19) 0.0316(6) Uani 1 1 d .
C2 C 0.3531(4) 0.2760(2) 0.6225(3) 0.0389(9) Uani 1 1 d .
H2A H 0.2920 0.2884 0.5623 0.047 Uiso 1 1 calc R
H2B H 0.3133 0.3026 0.6649 0.047 Uiso 1 1 calc R
C3 C 0.5001(4) 0.3057(2) 0.6342(2) 0.0340(8) Uani 1 1 d .
C4 C 0.5982(4) 0.3021(2) 0.7176(2) 0.0342(8) Uani 1 1 d .
C5 C 0.5479(5) 0.2716(2) 0.7915(2) 0.0411(9) Uani 1 1 d .
H5A H 0.6241 0.2786 0.8478 0.049 Uiso 1 1 calc R
H5B H 0.4652 0.3028 0.7944 0.049 Uiso 1 1 calc R
C6 C 0.5419(5) 0.3341(2) 0.5640(3) 0.0453(10) Uani 1 1 d .
H6 H 0.4760 0.3357 0.5066 0.054 Uiso 1 1 calc R
C7 C 0.6794(5) 0.3601(3) 0.5780(3) 0.0533(12) Uani 1 1 d .
H7 H 0.7067 0.3810 0.5303 0.064 Uiso 1 1 calc R
C8 C 0.7760(5) 0.3560(3) 0.6598(4) 0.0560(12) Uani 1 1 d .
H8 H 0.8705 0.3733 0.6686 0.067 Uiso 1 1 calc R
C9 C 0.7366(5) 0.3266(2) 0.7303(3) 0.0477(10) Uani 1 1 d .
H9 H 0.8042 0.3232 0.7871 0.057 Uiso 1 1 calc R
C10 C 0.5684(4) 0.1404(2) 0.8587(2) 0.0315(7) Uani 1 1 d .
C11 C 0.6908(4) 0.0969(2) 0.8672(2) 0.0375(8) Uani 1 1 d .
C12 C 0.7497(5) 0.0561(2) 0.9458(3) 0.0419(9) Uani 1 1 d .
H12 H 0.8330 0.0259 0.9527 0.050 Uiso 1 1 calc R
C13 C 0.6900(5) 0.0582(2) 1.0141(2) 0.0418(9) Uani 1 1 d .
C14 C 0.5683(5) 0.1018(2) 1.0032(2) 0.0409(9) Uani 1 1 d .
H14 H 0.5262 0.1030 1.0494 0.049 Uiso 1 1 calc R
C15 C 0.5054(4) 0.1440(2) 0.9266(2) 0.0337(8) Uani 1 1 d .
C16 C 0.7601(5) 0.0948(3) 0.7949(3) 0.0515(11) Uani 1 1 d .
H16A H 0.6986 0.0668 0.7439 0.077 Uiso 1 1 calc R
H16B H 0.8515 0.0678 0.8162 0.077 Uiso 1 1 calc R
H16C H 0.7751 0.1485 0.7778 0.077 Uiso 1 1 calc R
C17 C 0.7630(5) 0.0168(2) 1.0999(2) 0.0472(11) Uani 1 1 d .
H17A H 0.6917 -0.0071 1.1230 0.071 Uiso 1 1 calc R
H17B H 0.8188 0.0548 1.1426 0.071 Uiso 1 1 calc R
H17C H 0.8259 -0.0239 1.0896 0.071 Uiso 1 1 calc R
C18 C 0.3742(5) 0.1930(3) 0.9159(3) 0.0465(10) Uani 1 1 d .
H18A H 0.3428 0.1873 0.9683 0.070 Uiso 1 1 calc R
H18B H 0.2988 0.1753 0.8639 0.070 Uiso 1 1 calc R
H18C H 0.3959 0.2481 0.9086 0.070 Uiso 1 1 calc R
C19 C 0.2727(4) 0.1442(2) 0.5616(2) 0.0310(7) Uani 1 1 d .
C20 C 0.3419(4) 0.1094(2) 0.5063(2) 0.0350(8) Uani 1 1 d .
C21 C 0.2584(4) 0.0676(2) 0.4341(2) 0.0389(8) Uani 1 1 d .
H21 H 0.3029 0.0429 0.3961 0.047 Uiso 1 1 calc R
C22 C 0.1126(4) 0.0607(2) 0.4157(2) 0.0367(8) Uani 1 1 d .
C23 C 0.0473(4) 0.0971(2) 0.4712(2) 0.0351(8) Uani 1 1 d .
H23 H -0.0525 0.0929 0.4592 0.042 Uiso 1 1 calc R
C24 C 0.1264(4) 0.1396(2) 0.5444(2) 0.0318(7) Uani 1 1 d .
C25 C 0.4999(4) 0.1158(3) 0.5237(3) 0.0490(10) Uani 1 1 d .
H25A H 0.5274 0.1711 0.5273 0.073 Uiso 1 1 calc R
H25B H 0.5264 0.0906 0.4757 0.073 Uiso 1 1 calc R
H25C H 0.5488 0.0897 0.5795 0.073 Uiso 1 1 calc R
C26 C 0.0237(5) 0.0173(2) 0.3343(3) 0.0414(9) Uani 1 1 d .
H26A H 0.0081 0.0511 0.2825 0.062 Uiso 1 1 calc R
H26B H -0.0678 0.0030 0.3418 0.062 Uiso 1 1 calc R
H26C H 0.0736 -0.0303 0.3260 0.062 Uiso 1 1 calc R
C27 C 0.0546(4) 0.1797(2) 0.6042(3) 0.0412(9) Uani 1 1 d .
H27A H 0.0951 0.1603 0.6645 0.062 Uiso 1 1 calc R
H27B H -0.0472 0.1683 0.5837 0.062 Uiso 1 1 calc R
H27C H 0.0693 0.2364 0.6030 0.062 Uiso 1 1 calc R

loop_
_atom_site_aniso_label
_atom_site_aniso_U_11
_atom_site_aniso_U_22
_atom_site_aniso_U_33
_atom_site_aniso_U_23
_atom_site_aniso_U_13
_atom_site_aniso_U_12
Ag1 0.03502(16) 0.02198(14) 0.03345(16) -0.00142(10) 0.00517(11) -0.00088(10)
Br1 0.0507(3) 0.0256(2) 0.0768(3) -0.00532(19) 0.0129(2) -0.00375(17)
N1 0.0458(17) 0.0216(14) 0.0283(15) -0.0029(11) 0.0107(13) -0.0051(12)
C1 0.0315(17) 0.0244(17) 0.0335(18) -0.0025(14) 0.0107(14) -0.0005(13)
N2 0.0334(15) 0.0234(14) 0.0342(16) 0.0018(12) 0.0044(12) 0.0017(12)
C2 0.039(2) 0.0222(17) 0.050(2) 0.0030(16) 0.0059(17) 0.0055(15)
C3 0.042(2) 0.0195(16) 0.041(2) 0.0028(14) 0.0137(16) 0.0035(14)
C4 0.044(2) 0.0234(16) 0.0349(19) -0.0014(14) 0.0122(16) -0.0026(15)
C5 0.064(3) 0.0242(18) 0.0343(19) -0.0050(15) 0.0135(18) -0.0108(17)
C6 0.066(3) 0.032(2) 0.042(2) 0.0071(17) 0.022(2) 0.0094(19)
C7 0.074(3) 0.039(2) 0.065(3) 0.008(2) 0.046(3) 0.007(2)
C8 0.050(3) 0.043(2) 0.085(4) 0.007(2) 0.037(3) -0.002(2)
C9 0.046(2) 0.034(2) 0.058(3) 0.0000(19) 0.008(2) -0.0036(18)
C10 0.0388(19) 0.0270(17) 0.0261(16) -0.0050(14) 0.0060(14) -0.0057(15)
C11 0.043(2) 0.0318(19) 0.0362(19) -0.0062(16) 0.0105(16) -0.0036(16)
C12 0.046(2) 0.034(2) 0.037(2) -0.0028(17) 0.0001(17) -0.0025(17)
C13 0.060(3) 0.0282(18) 0.0278(18) -0.0019(15) -0.0011(17) -0.0155(18)
C14 0.060(3) 0.034(2) 0.0287(18) -0.0041(15) 0.0133(17) -0.0167(18)
C15 0.043(2) 0.0291(18) 0.0300(18) -0.0039(14) 0.0119(15) -0.0132(15)
C16 0.057(3) 0.056(3) 0.044(2) 0.000(2) 0.018(2) 0.009(2)
C17 0.077(3) 0.031(2) 0.0241(18) 0.0042(16) 0.0023(19) -0.003(2)
C18 0.055(3) 0.042(2) 0.050(2) -0.0033(19) 0.028(2) -0.0066(19)
C19 0.0360(18) 0.0214(16) 0.0305(17) 0.0046(13) 0.0024(14) 0.0028(14)
C20 0.0378(19) 0.0272(17) 0.0380(19) 0.0044(15) 0.0086(15) 0.0084(15)
C21 0.049(2) 0.0296(19) 0.0347(19) 0.0026(15) 0.0085(16) 0.0099(17)
C22 0.047(2) 0.0257(17) 0.0304(18) 0.0051(15) 0.0019(16) 0.0020(16)
C23 0.0335(18) 0.0303(18) 0.0358(19) 0.0071(15) 0.0020(15) 0.0004(15)
C24 0.0395(19) 0.0248(17) 0.0306(17) 0.0081(14) 0.0097(15) 0.0030(14)
C25 0.038(2) 0.052(3) 0.057(3) -0.007(2) 0.0143(19) 0.0089(19)
C26 0.055(2) 0.0301(19) 0.035(2) -0.0092(16) 0.0080(18) -0.0058(17)
C27 0.041(2) 0.040(2) 0.045(2) -0.0004(18) 0.0163(17) -0.0009(17)

loop_
_atom_type_symbol
_atom_type_description
_atom_type_scat_dispersion_real
_atom_type_scat_dispersion_imag
_atom_type_scat_source
C C 0.0033 0.0016 'International Tables Vol C Tables 4.2.6.8 and 6.1.1.4'
H H 0.0000 0.0000 'International Tables Vol C Tables 4.2.6.8 and 6.1.1.4'
N N 0.0061 0.0033 'International Tables Vol C Tables 4.2.6.8 and 6.1.1.4'
Br Br -0.2901 2.4595 'International Tables Vol C Tables 4.2.6.8 and 6.1.1.4'
Ag Ag -0.8971 1.1015 'International Tables Vol C Tables 4.2.6.8 and 6.1.1.4'

loop_
_geom_angle_atom_site_label_1
_geom_angle_atom_site_label_2
_geom_angle_atom_site_label_3
_geom_angle
C1 Ag1 Br1 177.42(9)
C1 N1 C10 117.9(3)
C1 N1 C5 128.6(3)
C10 N1 C5 113.5(3)
N2 C1 N1 121.6(3)
N2 C1 Ag1 117.4(2)
N1 C1 Ag1 121.0(2)
C1 N2 C19 117.5(3)
C1 N2 C2 127.5(3)
C19 N2 C2 115.0(3)
C3 C2 N2 110.7(3)
C3 C2 H2A 109.5
N2 C2 H2A 109.5
C3 C2 H2B 109.5
N2 C2 H2B 109.5
H2A C2 H2B 108.1
C6 C3 C4 119.5(4)
C6 C3 C2 122.2(4)
C4 C3 C2 118.3(3)
C9 C4 C3 120.0(4)
C9 C4 C5 122.5(4)
C3 C4 C5 117.6(3)
N1 C5 C4 112.7(3)
N1 C5 H5A 109.1
C4 C5 H5A 109.1
N1 C5 H5B 109.1
C4 C5 H5B 109.1
H5A C5 H5B 107.8
C7 C6 C3 120.0(4)
C7 C6 H6 120.0
C3 C6 H6 120.0
C8 C7 C6 120.5(4)
C8 C7 H7 119.8
C6 C7 H7 119.8
C7 C8 C9 120.2(4)
C7 C8 H8 119.9
C9 C8 H8 119.9
C4 C9 C8 119.9(4)
C4 C9 H9 120.1
C8 C9 H9 120.1
C11 C10 C15 121.6(3)
C11 C10 N1 120.1(3)
C15 C10 N1 118.2(3)
C10 C11 C12 117.9(4)
C10 C11 C16 121.5(4)
C12 C11 C16 120.6(4)
C13 C12 C11 121.9(4)
C13 C12 H12 119.0
C11 C12 H12 119.0
C14 C13 C12 118.6(4)
C14 C13 C17 121.6(4)
C12 C13 C17 119.8(4)
C13 C14 C15 122.0(4)
C13 C14 H14 119.0
C15 C14 H14 119.0
C14 C15 C10 118.0(4)
C14 C15 C18 121.7(4)
C10 C15 C18 120.3(3)
C11 C16 H16A 109.5
C11 C16 H16B 109.5
H16A C16 H16B 109.5
C11 C16 H16C 109.5
H16A C16 H16C 109.5
H16B C16 H16C 109.5
C13 C17 H17A 109.5
C13 C17 H17B 109.5
H17A C17 H17B 109.5
C13 C17 H17C 109.5
H17A C17 H17C 109.5
H17B C17 H17C 109.5
C15 C18 H18A 109.5
C15 C18 H18B 109.5
H18A C18 H18B 109.5
C15 C18 H18C 109.5
H18A C18 H18C 109.5
H18B C18 H18C 109.5
C24 C19 C20 122.0(3)
C24 C19 N2 118.6(3)
C20 C19 N2 119.4(3)
C21 C20 C19 117.1(4)
C21 C20 C25 120.8(4)
C19 C20 C25 122.1(3)
C22 C21 C20 122.5(4)
C22 C21 H21 118.7
C20 C21 H21 118.7
C21 C22 C23 118.8(3)
C21 C22 C26 121.2(4)
C23 C22 C26 120.0(4)
C22 C23 C24 120.9(4)
C22 C23 H23 119.6
C24 C23 H23 119.6
C19 C24 C23 118.8(3)
C19 C24 C27 120.6(3)
C23 C24 C27 120.6(3)
C20 C25 H25A 109.5
C20 C25 H25B 109.5
H25A C25 H25B 109.5
C20 C25 H25C 109.5
H25A C25 H25C 109.5
H25B C25 H25C 109.5
C22 C26 H26A 109.5
C22 C26 H26B 109.5
H26A C26 H26B 109.5
C22 C26 H26C 109.5
H26A C26 H26C 109.5
H26B C26 H26C 109.5
C24 C27 H27A 109.5
C24 C27 H27B 109.5
H27A C27 H27B 109.5
C24 C27 H27C 109.5
H27A C27 H27C 109.5
H27B C27 H27C 109.5

loop_
_geom_bond_atom_site_label_1
_geom_bond_atom_site_label_2
_geom_bond_distance
Ag1 C1 2.122(3)
Ag1 Br1 2.4475(7)
N1 C1 1.342(4)
N1 C10 1.444(5)
N1 C5 1.502(4)
C1 N2 1.328(4)
N2 C19 1.447(4)
N2 C2 1.497(4)
C2 C3 1.498(5)
C2 H2A 0.9900
C2 H2B 0.9900
C3 C6 1.392(5)
C3 C4 1.390(5)
C4 C9 1.387(6)
C4 C5 1.504(5)
C5 H5A 0.9900
C5 H5B 0.9900
C6 C7 1.384(7)
C6 H6 0.9500
C7 C8 1.365(7)
C7 H7 0.9500
C8 C9 1.391(6)
C8 H8 0.9500
C9 H9 0.9500
C10 C11 1.392(5)
C10 C15 1.404(5)
C11 C12 1.397(5)
C11 C16 1.510(6)
C12 C13 1.388(6)
C12 H12 0.9500
C13 C14 1.382(6)
C13 C17 1.513(5)
C14 C15 1.391(5)
C14 H14 0.9500
C15 C18 1.511(6)
C16 H16A 0.9800
C16 H16B 0.9800
C16 H16C 0.9800
C17 H17A 0.9800
C17 H17B 0.9800
C17 H17C 0.9800
C18 H18A 0.9800
C18 H18B 0.9800
C18 H18C 0.9800
C19 C24 1.392(5)
C19 C20 1.403(5)
C20 C21 1.393(5)
C20 C25 1.508(5)
C21 C22 1.388(6)
C21 H21 0.9500
C22 C23 1.392(6)
C22 C26 1.521(5)
C23 C24 1.395(5)
C23 H23 0.9500
C24 C27 1.515(5)
C25 H25A 0.9800
C25 H25B 0.9800
C25 H25C 0.9800
C26 H26A 0.9800
C26 H26B 0.9800
C26 H26C 0.9800
C27 H27A 0.9800
C27 H27B 0.9800
C27 H27C 0.9800
